data_1516924
loop_
_publ_author_name
'Deniz Mercan'
'Engin Cetinkaya'
'Ertan Sahin'

_publ_section_title
;
 Ru(II)-arene complexes with N-substituted 3,4-dihydroquinazoline ligands
 and catalytic activity for transfer hydrogenation reaction
;
_journal_name_full
;
Inorganica Chimica Acta
;
_journal_page_first 74
_journal_page_last 81
_journal_volume 400
_journal_year 2013
_chemical_compound_source 'synthesis as described'
_chemical_formula_moiety 'C28 H34 Cl2 N2 Ru1'
_chemical_formula_sum 'C28 H34 Cl2 N2 Ru'
_chemical_formula_weight 570.54
_space_group_IT_number 2
_symmetry_cell_setting triclinic
_symmetry_Int_Tables_number 2
_symmetry_space_group_name_Hall '-P 1'
_symmetry_space_group_name_H-M 'P -1'
_atom_sites_solution_hydrogens geom
_atom_sites_solution_primary direct
_atom_sites_solution_secondary difmap
_cell_angle_alpha 87.4473(48)
_cell_angle_beta 74.6508(39)
_cell_angle_gamma 86.9204(54)
_cell_formula_units_Z 2
_cell_length_a 7.3631(1)
_cell_length_b 13.5745(4)
_cell_length_c 13.7274(2)
_cell_measurement_reflns_used 0
_cell_measurement_temperature 293(2)
_cell_measurement_theta_max 0
_cell_measurement_theta_min 0
_cell_measurement_wavelength 0.71073
_cell_volume 1320.55(5)
_computing_molecular_graphics 'Ortep-3 for Windows (Farrugia, 1997)'
_computing_publication_material 'WinGX publication routines (Farrugia, 1999)'
_computing_structure_refinement 'SHELXL-97 (Sheldrick, 2008)'
_diffrn_ambient_temperature 293(2)
_diffrn_detector_area_resol_mean 10.0000
_diffrn_measured_fraction_theta_full 0.998
_diffrn_measured_fraction_theta_max 0.998
_diffrn_measurement_device
;
RAXIS conversion
;
_diffrn_measurement_method dtprofit.ref
_diffrn_radiation_detector RX
_diffrn_radiation_monochromator graphite
_diffrn_radiation_probe x-ray
_diffrn_radiation_type MoK\a
_diffrn_radiation_wavelength 0.71073
_diffrn_reflns_av_R_equivalents 0.101
_diffrn_reflns_av_unetI/netI 0.1082
_diffrn_reflns_limit_h_max 9
_diffrn_reflns_limit_h_min -8
_diffrn_reflns_limit_k_max 16
_diffrn_reflns_limit_k_min -16
_diffrn_reflns_limit_l_max 17
_diffrn_reflns_limit_l_min -17
_diffrn_reflns_number 28514
_diffrn_reflns_theta_full 26.42
_diffrn_reflns_theta_max 26.42
_diffrn_reflns_theta_min 2.12
_exptl_absorpt_coefficient_mu 0.815
_exptl_absorpt_correction_T_max 0.922
_exptl_absorpt_correction_T_min 0.822
_exptl_absorpt_correction_type multi-scan
_exptl_crystal_colour colourless
_exptl_crystal_density_diffrn 1.435
_exptl_crystal_density_method 'not measured'
_exptl_crystal_description prism
_exptl_crystal_F_000 588
_exptl_crystal_size_max 0.3
_exptl_crystal_size_mid 0.2
_exptl_crystal_size_min 0.1
_refine_diff_density_max 0.534
_refine_diff_density_min -0.55
_refine_diff_density_rms 0.141
_refine_ls_extinction_method none
_refine_ls_goodness_of_fit_ref 1.048
_refine_ls_hydrogen_treatment constr
_refine_ls_matrix_type full
_refine_ls_number_parameters 304
_refine_ls_number_reflns 5421
_refine_ls_number_restraints 0
_refine_ls_restrained_S_all 1.048
_refine_ls_R_factor_all 0.1348
_refine_ls_R_factor_gt 0.0791
_refine_ls_shift/su_max 0.016
_refine_ls_shift/su_mean 0
_refine_ls_structure_factor_coef Fsqd
_refine_ls_weighting_details 'calc w=1/[\s^2^(Fo^2^)+(0.0847P)^2^+0.1110P] where P=(Fo^2^+2Fc^2^)/3'
_refine_ls_weighting_scheme calc
_refine_ls_wR_factor_gt 0.110
_refine_ls_wR_factor_ref 0.1979
_reflns_number_gt 3386
_reflns_number_total 5421
_reflns_threshold_expression >2\s(I)
_cod_data_source_file ICA-2013-400-74-81.cif
_cod_data_source_block global
_cod_depositor_comments
;
The following automatic conversions were performed:

'_exptl_absorpt_correction_type' value 'Multi-scan' changed to
'multi-scan' according to the built-in table from CIF Core dictionary
named 'cif_core.dic' version 2.4.1 from 2010-06-29.

Automatic conversion script
Id: cif_fix_values 2281 2013-09-26 08:29:07Z andrius 
;
_cod_database_code 1516924

loop_
_symmetry_equiv_pos_as_xyz
'x, y, z'
'-x, -y, -z'

loop_
_atom_site_label
_atom_site_type_symbol
_atom_site_fract_x
_atom_site_fract_y
_atom_site_fract_z
_atom_site_U_iso_or_equiv
_atom_site_adp_type
_atom_site_occupancy
_atom_site_symmetry_multiplicity
_atom_site_calc_flag
_atom_site_refinement_flags
Ru Ru 0.85651(8) -0.31747(4) 0.43193(5) 0.0529(2) Uani 1 1 d .
Cl2 Cl 0.9962(3) -0.29816(13) 0.56986(15) 0.0640(5) Uani 1 1 d .
Cl1 Cl 1.1764(3) -0.31220(15) 0.32536(16) 0.0673(5) Uani 1 1 d .
N2 N 0.9397(8) -0.0255(4) 0.2976(4) 0.0523(14) Uani 1 1 d .
N1 N 0.8445(8) -0.1581(4) 0.4151(4) 0.0533(15) Uani 1 1 d .
C16 C 0.7846(9) 0.0114(5) 0.4739(5) 0.0495(17) Uani 1 1 d .
C19 C 1.0493(10) 0.0024(6) 0.1951(6) 0.0610(19) Uani 1 1 d .
H19A H 1.0873 -0.0565 0.156 0.073 Uiso 1 1 calc R
H19B H 1.1625 0.0336 0.1989 0.073 Uiso 1 1 calc R
C11 C 0.7618(10) -0.0895(5) 0.4914(5) 0.0467(16) Uani 1 1 d .
C20 C 0.9365(11) 0.0727(6) 0.1420(5) 0.0592(19) Uani 1 1 d .
C12 C 0.6600(10) -0.1222(6) 0.5857(6) 0.0578(19) Uani 1 1 d .
H12 H 0.6395 -0.1891 0.5981 0.069 Uiso 1 1 calc R
C15 C 0.7206(10) 0.0767(6) 0.5521(6) 0.0590(19) Uani 1 1 d .
H15 H 0.7453 0.1434 0.5414 0.071 Uiso 1 1 calc R
C18 C 0.9238(10) -0.1199(5) 0.3266(5) 0.0518(17) Uani 1 1 d .
H18 H 0.9768 -0.165 0.2767 0.062 Uiso 1 1 calc R
C14 C 0.6208(11) 0.0420(6) 0.6450(6) 0.064(2) Uani 1 1 d .
H14 H 0.5744 0.0855 0.6971 0.077 Uiso 1 1 calc R
C2 C 0.7617(12) -0.4644(6) 0.4850(7) 0.067(2) Uani 1 1 d .
H2 H 0.8068 -0.5116 0.5251 0.08 Uiso 1 1 calc R
C17 C 0.8874(10) 0.0534(5) 0.3711(5) 0.0542(18) Uani 1 1 d .
H17A H 0.8068 0.1032 0.3484 0.065 Uiso 1 1 calc R
H17B H 0.9999 0.0846 0.3761 0.065 Uiso 1 1 calc R
C13 C 0.5890(11) -0.0572(6) 0.6614(6) 0.065(2) Uani 1 1 d .
H13 H 0.5189 -0.0802 0.7242 0.077 Uiso 1 1 calc R
C21 C 0.9729(12) 0.1731(6) 0.1296(6) 0.066(2) Uani 1 1 d .
C26 C 1.1228(14) 0.2184(6) 0.1665(7) 0.091(3) Uani 1 1 d .
H26A H 1.1431 0.2838 0.1374 0.137 Uiso 1 1 calc R
H26B H 1.2378 0.1789 0.1469 0.137 Uiso 1 1 calc R
H26C H 1.0832 0.2215 0.2388 0.137 Uiso 1 1 calc R
C25 C 0.7993(12) 0.0369(7) 0.1020(5) 0.071(2) Uani 1 1 d .
C22 C 0.8707(14) 0.2350(7) 0.0789(7) 0.082(3) Uani 1 1 d .
H22 H 0.8947 0.3019 0.0722 0.099 Uiso 1 1 calc R
C23 C 0.7353(15) 0.2013(9) 0.0382(7) 0.095(3) Uani 1 1 d .
C4 C 0.7699(12) -0.3944(6) 0.3158(6) 0.065(2) Uani 1 1 d .
C7 C 0.8479(14) -0.3916(7) 0.2019(7) 0.084(3) Uani 1 1 d .
H7 H 0.904 -0.3275 0.1824 0.101 Uiso 1 1 calc R
C27 C 0.7572(13) -0.0698(7) 0.1097(6) 0.086(3) Uani 1 1 d .
H27A H 0.861 -0.1065 0.0673 0.129 Uiso 1 1 calc R
H27B H 0.6451 -0.0783 0.0884 0.129 Uiso 1 1 calc R
H27C H 0.7384 -0.0932 0.1785 0.129 Uiso 1 1 calc R
C3 C 0.8348(11) -0.4644(5) 0.3832(7) 0.064(2) Uani 1 1 d .
H3 H 0.9298 -0.511 0.3558 0.077 Uiso 1 1 calc R
C24 C 0.7003(13) 0.1015(9) 0.0522(6) 0.085(3) Uani 1 1 d .
H24 H 0.6066 0.0772 0.027 0.102 Uiso 1 1 calc R
C6 C 0.5523(11) -0.3257(6) 0.4702(7) 0.071(2) Uani 1 1 d .
H6 H 0.4576 -0.2793 0.4986 0.085 Uiso 1 1 calc R
C5 C 0.6288(11) -0.3252(6) 0.3626(7) 0.068(2) Uani 1 1 d .
H5 H 0.5838 -0.2777 0.3228 0.082 Uiso 1 1 calc R
C1 C 0.6170(12) -0.3940(6) 0.5325(6) 0.069(2) Uani 1 1 d .
C10 C 0.5441(14) -0.3919(8) 0.6443(7) 0.096(3) Uani 1 1 d .
H10A H 0.6413 -0.372 0.673 0.144 Uiso 1 1 calc R
H10B H 0.5058 -0.4565 0.6704 0.144 Uiso 1 1 calc R
H10C H 0.4379 -0.3458 0.6616 0.144 Uiso 1 1 calc R
C8 C 0.699(2) -0.4001(13) 0.1469(9) 0.068(2) Uani 1 1 d .
H8A H 0.5893 -0.4272 0.192 0.287 Uiso 1 1 calc R
H8B H 0.7462 -0.4427 0.0909 0.287 Uiso 1 1 calc R
H8C H 0.6672 -0.3359 0.1224 0.287 Uiso 1 1 calc R
C9 C 1.001(2) -0.4701(10) 0.1654(9) 0.156(6) Uani 1 1 d .
H9A H 0.9449 -0.5325 0.1664 0.234 Uiso 1 1 calc R
H9B H 1.084 -0.4743 0.2089 0.234 Uiso 1 1 calc R
H9C H 1.0708 -0.4534 0.0977 0.234 Uiso 1 1 calc R
C28 C 0.6263(17) 0.2693(11) -0.0218(9) 0.152(6) Uani 1 1 d .
H28A H 0.7112 0.2913 -0.0838 0.228 Uiso 1 1 calc R
H28B H 0.5717 0.3253 0.0177 0.228 Uiso 1 1 calc R
H28C H 0.5282 0.2336 -0.0365 0.228 Uiso 1 1 calc R

loop_
_atom_site_aniso_label
_atom_site_aniso_U_11
_atom_site_aniso_U_22
_atom_site_aniso_U_33
_atom_site_aniso_U_23
_atom_site_aniso_U_13
_atom_site_aniso_U_12
Ru 0.0553(4) 0.0431(3) 0.0648(4) 0.0044(3) -0.0239(3) -0.0070(3)
Cl2 0.0781(13) 0.0513(11) 0.0722(13) 0.0057(9) -0.0374(11) -0.0058(9)
Cl1 0.0565(12) 0.0647(12) 0.0811(14) -0.0029(10) -0.0190(10) -0.0009(9)
N2 0.061(4) 0.045(3) 0.050(3) 0.004(3) -0.012(3) -0.005(3)
N1 0.060(4) 0.048(3) 0.051(4) 0.001(3) -0.012(3) -0.008(3)
C16 0.042(4) 0.055(4) 0.055(4) 0.002(3) -0.018(3) -0.010(3)
C19 0.057(5) 0.061(5) 0.065(5) 0.004(4) -0.016(4) -0.004(4)
C11 0.054(4) 0.043(4) 0.045(4) -0.001(3) -0.017(3) 0.000(3)
C20 0.069(5) 0.062(5) 0.046(4) 0.000(4) -0.013(4) -0.005(4)
C12 0.057(5) 0.061(5) 0.056(5) 0.002(4) -0.015(4) -0.010(4)
C15 0.060(5) 0.056(5) 0.060(5) -0.007(4) -0.015(4) 0.002(4)
C18 0.052(4) 0.057(4) 0.049(4) -0.009(4) -0.017(3) 0.002(3)
C14 0.064(5) 0.074(6) 0.051(5) -0.004(4) -0.010(4) 0.009(4)
C2 0.070(5) 0.052(5) 0.088(6) 0.017(4) -0.039(5) -0.021(4)
C17 0.061(5) 0.048(4) 0.060(5) 0.004(4) -0.027(4) -0.005(3)
C13 0.059(5) 0.077(6) 0.052(5) 0.008(4) -0.006(4) -0.008(4)
C21 0.080(6) 0.065(5) 0.050(5) 0.003(4) -0.014(4) -0.003(4)
C26 0.124(8) 0.057(5) 0.096(7) -0.002(5) -0.033(6) -0.018(5)
C25 0.071(6) 0.102(7) 0.037(4) 0.001(4) -0.006(4) -0.006(5)
C22 0.092(7) 0.075(6) 0.069(6) 0.011(5) -0.005(5) 0.005(5)
C23 0.084(7) 0.129(10) 0.065(6) 0.026(6) -0.013(5) 0.018(7)
C4 0.077(6) 0.064(5) 0.063(5) -0.001(4) -0.028(4) -0.024(4)
C7 0.102(7) 0.075(6) 0.077(6) -0.013(5) -0.023(6) -0.017(5)
C27 0.098(7) 0.104(7) 0.055(5) -0.009(5) -0.011(5) -0.042(6)
C3 0.072(5) 0.045(4) 0.078(6) 0.000(4) -0.022(5) -0.006(4)
C24 0.076(6) 0.131(9) 0.048(5) 0.007(5) -0.016(4) -0.015(6)
C6 0.054(5) 0.063(5) 0.096(7) -0.004(5) -0.018(5) -0.013(4)
C5 0.068(5) 0.053(5) 0.096(7) 0.005(5) -0.041(5) -0.004(4)
C1 0.071(5) 0.068(5) 0.070(6) 0.012(4) -0.022(4) -0.030(4)
C10 0.102(8) 0.108(8) 0.078(7) 0.022(6) -0.021(6) -0.043(6)
C8 0.068(5) 0.053(5) 0.096(7) 0.005(5) -0.041(5) -0.004(4)
C9 0.184(14) 0.176(14) 0.110(10) -0.048(10) -0.041(10) 0.033(11)
C28 0.125(10) 0.190(13) 0.133(10) 0.086(10) -0.039(8) 0.022(9)

loop_
_atom_type_symbol
_atom_type_description
_atom_type_scat_dispersion_real
_atom_type_scat_dispersion_imag
_atom_type_scat_source
C C 0.0033 0.0016 'International Tables Vol C Tables 4.2.6.8 and 6.1.1.4'
H H 0 0 'International Tables Vol C Tables 4.2.6.8 and 6.1.1.4'
N N 0.0061 0.0033 'International Tables Vol C Tables 4.2.6.8 and 6.1.1.4'
O O 0.0106 0.006 'International Tables Vol C Tables 4.2.6.8 and 6.1.1.4'
Cl Cl 0.1484 0.1585 'International Tables Vol C Tables 4.2.6.8 and 6.1.1.4'
Ru Ru -1.2594 0.8363 'International Tables Vol C Tables 4.2.6.8 and 6.1.1.4'

loop_
_geom_angle_atom_site_label_1
_geom_angle_atom_site_label_2
_geom_angle_atom_site_label_3
_geom_angle
C5 Ru N1 90.2(3)
C5 Ru C3 68.2(3)
N1 Ru C3 153.2(3)
C5 Ru C4 37.8(3)
N1 Ru C4 114.6(3)
C3 Ru C4 38.9(3)
C5 Ru C6 38.9(3)
N1 Ru C6 93.0(3)
C3 Ru C6 80.1(3)
C4 Ru C6 69.3(3)
C5 Ru C2 80.1(3)
N1 Ru C2 158.1(3)
C3 Ru C2 36.5(3)
C4 Ru C2 68.5(3)
C6 Ru C2 67.2(3)
C5 Ru C1 68.7(3)
N1 Ru C1 120.0(3)
C3 Ru C1 67.9(3)
C4 Ru C1 82.1(3)
C6 Ru C1 36.9(3)
C2 Ru C1 38.1(3)
C5 Ru Cl2 155.4(3)
N1 Ru Cl2 87.48(16)
C3 Ru Cl2 118.8(2)
C4 Ru Cl2 157.4(2)
C6 Ru Cl2 116.8(3)
C2 Ru Cl2 93.2(2)
C1 Ru Cl2 91.4(2)
C5 Ru Cl1 119.0(3)
N1 Ru Cl1 86.66(16)
C3 Ru Cl1 90.2(2)
C4 Ru Cl1 90.7(2)
C6 Ru Cl1 157.9(3)
C2 Ru Cl1 115.2(2)
C1 Ru Cl1 153.0(3)
Cl2 Ru Cl1 85.30(8)
C18 N2 C17 121.4(6)
C18 N2 C19 120.3(6)
C17 N2 C19 116.9(6)
C18 N1 C11 115.7(6)
C18 N1 Ru 117.2(5)
C11 N1 Ru 127.1(4)
C15 C16 C11 120.7(7)
C15 C16 C17 117.7(6)
C11 C16 C17 121.5(6)
N2 C19 C20 111.7(6)
N2 C19 H19A 109.3
C20 C19 H19A 109.3
N2 C19 H19B 109.3
C20 C19 H19B 109.3
H19A C19 H19B 107.9
C12 C11 C16 118.4(7)
C12 C11 N1 120.4(6)
C16 C11 N1 121.2(6)
C25 C20 C21 119.1(8)
C25 C20 C19 120.0(7)
C21 C20 C19 120.9(7)
C13 C12 C11 120.8(7)
C13 C12 H12 119.6
C11 C12 H12 119.6
C14 C15 C16 119.3(7)
C14 C15 H15 120.3
C16 C15 H15 120.3
N1 C18 N2 128.9(7)
N1 C18 H18 115.5
N2 C18 H18 115.5
C15 C14 C13 120.2(7)
C15 C14 H14 119.9
C13 C14 H14 119.9
C3 C2 C1 121.9(7)
C3 C2 Ru 70.9(4)
C1 C2 Ru 72.0(4)
C3 C2 H2 119.1
C1 C2 H2 119.1
Ru C2 H2 130.9
N2 C17 C16 110.2(6)
N2 C17 H17A 109.6
C16 C17 H17A 109.6
N2 C17 H17B 109.6
C16 C17 H17B 109.6
H17A C17 H17B 108.1
C12 C13 C14 120.4(7)
C12 C13 H13 119.8
C14 C13 H13 119.8
C22 C21 C20 119.7(8)
C22 C21 C26 117.1(8)
C20 C21 C26 123.3(8)
C21 C26 H26A 109.5
C21 C26 H26B 109.5
H26A C26 H26B 109.5
C21 C26 H26C 109.5
H26A C26 H26C 109.5
H26B C26 H26C 109.5
C20 C25 C24 119.3(9)
C20 C25 C27 121.9(8)
C24 C25 C27 118.8(9)
C23 C22 C21 122.3(9)
C23 C22 H22 118.8
C21 C22 H22 118.8
C22 C23 C24 117.1(9)
C22 C23 C28 122.6(12)
C24 C23 C28 120.4(12)
C5 C4 C3 115.7(7)
C5 C4 C7 120.4(8)
C3 C4 C7 124.0(8)
C5 C4 Ru 69.4(4)
C3 C4 Ru 69.4(4)
C7 C4 Ru 130.2(6)
C9 C7 C8 108.5(10)
C9 C7 C4 112.9(9)
C8 C7 C4 113.0(9)
C9 C7 H7 107.4
C8 C7 H7 107.4
C4 C7 H7 107.4
C25 C27 H27A 109.5
C25 C27 H27B 109.5
H27A C27 H27B 109.5
C25 C27 H27C 109.5
H27A C27 H27C 109.5
H27B C27 H27C 109.5
C2 C3 C4 122.3(8)
C2 C3 Ru 72.5(5)
C4 C3 Ru 71.7(4)
C2 C3 H3 118.9
C4 C3 H3 118.9
Ru C3 H3 129.4
C25 C24 C23 122.5(9)
C25 C24 H24 118.7
C23 C24 H24 118.7
C1 C6 C5 121.1(8)
C1 C6 Ru 73.1(5)
C5 C6 Ru 69.7(4)
C1 C6 H6 119.4
C5 C6 H6 119.4
Ru C6 H6 130.5
C4 C5 C6 121.7(7)
C4 C5 Ru 72.9(4)
C6 C5 Ru 71.5(4)
C4 C5 H5 119.1
C6 C5 H5 119.1
Ru C5 H5 129
C6 C1 C2 117.3(8)
C6 C1 C10 121.2(9)
C2 C1 C10 121.4(8)
C6 C1 Ru 70.0(5)
C2 C1 Ru 69.9(4)
C10 C1 Ru 129.4(6)
C1 C10 H10A 109.5
C1 C10 H10B 109.5
H10A C10 H10B 109.5
C1 C10 H10C 109.5
H10A C10 H10C 109.5
H10B C10 H10C 109.5
C7 C8 H8A 109.5
C7 C8 H8B 109.5
H8A C8 H8B 109.5
C7 C8 H8C 109.5
H8A C8 H8C 109.5
H8B C8 H8C 109.5
C7 C9 H9A 109.5
C7 C9 H9B 109.5
H9A C9 H9B 109.5
C7 C9 H9C 109.5
H9A C9 H9C 109.5
H9B C9 H9C 109.5
C23 C28 H28A 109.5
C23 C28 H28B 109.5
H28A C28 H28B 109.5
C23 C28 H28C 109.5
H28A C28 H28C 109.5
H28B C28 H28C 109.5

loop_
_geom_bond_atom_site_label_1
_geom_bond_atom_site_label_2
_geom_bond_distance
Ru C5 2.145(8)
Ru N1 2.165(6)
Ru C3 2.160(7)
Ru C4 2.191(7)
Ru C6 2.169(8)
Ru C2 2.180(7)
Ru C1 2.208(8)
Ru Cl2 2.411(2)
Ru Cl1 2.424(2)
N2 C18 1.327(8)
N2 C17 1.471(8)
N2 C19 1.469(9)
N1 C18 1.299(9)
N1 C11 1.422(8)
C16 C15 1.390(9)
C16 C11 1.392(9)
C16 C17 1.516(9)
C19 C20 1.519(10)
C19 H19A 0.97
C19 H19B 0.97
C11 C12 1.381(9)
C20 C25 1.389(11)
C20 C21 1.397(10)
C12 C13 1.369(10)
C12 H12 0.93
C15 C14 1.370(10)
C15 H15 0.93
C18 H18 0.93
C14 C13 1.377(10)
C14 H14 0.93
C2 C3 1.359(11)
C2 C1 1.432(12)
C2 H2 0.93
C17 H17A 0.97
C17 H17B 0.97
C13 H13 0.93
C21 C22 1.383(11)
C21 C26 1.500(11)
C26 H26A 0.96
C26 H26B 0.96
C26 H26C 0.96
C25 C24 1.382(12)
C25 C27 1.490(12)
C22 C23 1.372(13)
C22 H22 0.93
C23 C24 1.388(14)
C23 C28 1.542(13)
C4 C5 1.404(11)
C4 C3 1.447(11)
C4 C7 1.516(12)
C7 C9 1.507(14)
C7 C8 1.496(14)
C7 H7 0.98
C27 H27A 0.96
C27 H27B 0.96
C27 H27C 0.96
C3 H3 0.93
C24 H24 0.93
C6 C1 1.384(11)
C6 C5 1.435(11)
C6 H6 0.93
C5 H5 0.93
C1 C10 1.487(12)
C10 H10A 0.96
C10 H10B 0.96
C10 H10C 0.96
C8 H8A 0.96
C8 H8B 0.96
C8 H8C 0.96
C9 H9A 0.96
C9 H9B 0.96
C9 H9C 0.96
C28 H28A 0.96
C28 H28B 0.96
C28 H28C 0.96

loop_
_geom_torsion_atom_site_label_1
_geom_torsion_atom_site_label_2
_geom_torsion_atom_site_label_3
_geom_torsion_atom_site_label_4
_geom_torsion
C5 Ru N1 C18 -79.4(6)
C3 Ru N1 C18 -44.2(9)
C4 Ru N1 C18 -49.6(6)
C6 Ru N1 C18 -118.2(6)
C2 Ru N1 C18 -142.7(7)
C1 Ru N1 C18 -144.7(5)
Cl2 Ru N1 C18 125.1(5)
Cl1 Ru N1 C18 39.6(5)
C5 Ru N1 C11 101.9(6)
C3 Ru N1 C11 137.1(7)
C4 Ru N1 C11 131.8(6)
C6 Ru N1 C11 63.1(6)
C2 Ru N1 C11 38.7(10)
C1 Ru N1 C11 36.6(6)
Cl2 Ru N1 C11 -53.6(5)
Cl1 Ru N1 C11 -139.0(5)
C18 N2 C19 C20 128.0(7)
C17 N2 C19 C20 -65.4(8)
C15 C16 C11 C12 5.5(10)
C17 C16 C11 C12 -177.4(6)
C15 C16 C11 N1 -173.0(6)
C17 C16 C11 N1 4.1(10)
C18 N1 C11 C12 174.5(7)
Ru N1 C11 C12 -6.8(9)
C18 N1 C11 C16 -7.0(9)
Ru N1 C11 C16 171.7(5)
N2 C19 C20 C25 -77.1(9)
N2 C19 C20 C21 105.0(8)
C16 C11 C12 C13 -2.3(11)
N1 C11 C12 C13 176.3(7)
C11 C16 C15 C14 -5.3(11)
C17 C16 C15 C14 177.5(7)
C11 N1 C18 N2 0.6(11)
Ru N1 C18 N2 -178.3(6)
C17 N2 C18 N1 8.9(11)
C19 N2 C18 N1 174.9(7)
C16 C15 C14 C13 1.8(11)
C5 Ru C2 C3 66.5(5)
N1 Ru C2 C3 131.5(7)
C4 Ru C2 C3 29.1(5)
C6 Ru C2 C3 104.9(5)
C1 Ru C2 C3 134.4(7)
Cl2 Ru C2 C3 -137.3(5)
Cl1 Ru C2 C3 -51.0(5)
C5 Ru C2 C1 -67.9(5)
N1 Ru C2 C1 -2.9(10)
C3 Ru C2 C1 -134.4(7)
C4 Ru C2 C1 -105.3(5)
C6 Ru C2 C1 -29.5(5)
Cl2 Ru C2 C1 88.3(5)
Cl1 Ru C2 C1 174.6(4)
C18 N2 C17 C16 -10.5(9)
C19 N2 C17 C16 -176.9(6)
C15 C16 C17 N2 -178.4(6)
C11 C16 C17 N2 4.4(9)
C11 C12 C13 C14 -1.1(12)
C15 C14 C13 C12 1.3(12)
C25 C20 C21 C22 0.7(12)
C19 C20 C21 C22 178.6(7)
C25 C20 C21 C26 -177.7(8)
C19 C20 C21 C26 0.2(12)
C21 C20 C25 C24 -0.9(12)
C19 C20 C25 C24 -178.8(7)
C21 C20 C25 C27 178.1(7)
C19 C20 C25 C27 0.3(11)
C20 C21 C22 C23 -1.1(13)
C26 C21 C22 C23 177.4(8)
C21 C22 C23 C24 1.6(14)
C21 C22 C23 C28 -177.6(9)
N1 Ru C4 C5 -54.4(5)
C3 Ru C4 C5 129.5(7)
C6 Ru C4 C5 29.3(5)
C2 Ru C4 C5 102.0(5)
C1 Ru C4 C5 65.1(5)
Cl2 Ru C4 C5 139.6(6)
Cl1 Ru C4 C5 -141.0(5)
C5 Ru C4 C3 -129.5(7)
N1 Ru C4 C3 176.2(4)
C6 Ru C4 C3 -100.2(5)
C2 Ru C4 C3 -27.5(5)
C1 Ru C4 C3 -64.4(5)
Cl2 Ru C4 C3 10.2(9)
Cl1 Ru C4 C3 89.5(5)
C5 Ru C4 C7 112.9(10)
N1 Ru C4 C7 58.5(9)
C3 Ru C4 C7 -117.6(11)
C6 Ru C4 C7 142.2(9)
C2 Ru C4 C7 -145.1(9)
C1 Ru C4 C7 178.0(9)
Cl2 Ru C4 C7 -107.5(8)
Cl1 Ru C4 C7 -28.1(8)
C5 C4 C7 C9 178.8(9)
C3 C4 C7 C9 0.2(13)
Ru C4 C7 C9 91.1(11)
C5 C4 C7 C8 -57.5(12)
C3 C4 C7 C8 123.9(11)
Ru C4 C7 C8 -145.3(9)
C1 C2 C3 C4 -0.9(12)
Ru C2 C3 C4 -54.0(7)
C1 C2 C3 Ru 53.1(7)
C5 C4 C3 C2 1.1(11)
C7 C4 C3 C2 179.8(8)
Ru C4 C3 C2 54.4(7)
C5 C4 C3 Ru -53.3(6)
C7 C4 C3 Ru 125.4(8)
C5 Ru C3 C2 -103.3(6)
N1 Ru C3 C2 -141.7(6)
C4 Ru C3 C2 -133.9(7)
C6 Ru C3 C2 -64.7(5)
C1 Ru C3 C2 -28.4(5)
Cl2 Ru C3 C2 50.6(5)
Cl1 Ru C3 C2 135.3(5)
C5 Ru C3 C4 30.6(5)
N1 Ru C3 C4 -7.8(9)
C6 Ru C3 C4 69.2(5)
C2 Ru C3 C4 133.9(7)
C1 Ru C3 C4 105.5(5)
Cl2 Ru C3 C4 -175.6(4)
Cl1 Ru C3 C4 -90.8(5)
C20 C25 C24 C23 1.5(13)
C27 C25 C24 C23 -177.6(8)
C22 C23 C24 C25 -1.8(14)
C28 C23 C24 C25 177.5(9)
C5 Ru C6 C1 133.5(7)
N1 Ru C6 C1 -139.9(5)
C3 Ru C6 C1 66.2(5)
C4 Ru C6 C1 105.0(6)
C2 Ru C6 C1 30.5(5)
Cl2 Ru C6 C1 -51.2(5)
Cl1 Ru C6 C1 131.6(6)
N1 Ru C6 C5 86.6(5)
C3 Ru C6 C5 -67.4(5)
C4 Ru C6 C5 -28.5(4)
C2 Ru C6 C5 -103.1(5)
C1 Ru C6 C5 -133.5(7)
Cl2 Ru C6 C5 175.3(4)
Cl1 Ru C6 C5 -2.0(9)
C3 C4 C5 C6 -1.2(11)
C7 C4 C5 C6 -179.9(7)
Ru C4 C5 C6 -54.4(7)
C3 C4 C5 Ru 53.3(6)
C7 C4 C5 Ru -125.4(7)
C1 C6 C5 C4 1.0(12)
Ru C6 C5 C4 55.1(7)
C1 C6 C5 Ru -54.1(7)
N1 Ru C5 C4 132.3(5)
C3 Ru C5 C4 -31.4(5)
C6 Ru C5 C4 -133.1(7)
C2 Ru C5 C4 -67.4(5)
C1 Ru C5 C4 -105.3(5)
Cl2 Ru C5 C4 -143.2(5)
Cl1 Ru C5 C4 46.0(5)
N1 Ru C5 C6 -94.5(5)
C3 Ru C5 C6 101.7(5)
C4 Ru C5 C6 133.1(7)
C2 Ru C5 C6 65.7(5)
C1 Ru C5 C6 27.8(5)
Cl2 Ru C5 C6 -10.1(8)
Cl1 Ru C5 C6 179.1(4)
C5 C6 C1 C2 -0.6(11)
Ru C6 C1 C2 -53.2(6)
C5 C6 C1 C10 177.2(7)
Ru C6 C1 C10 124.7(8)
C5 C6 C1 Ru 52.6(7)
C3 C2 C1 C6 0.6(11)
Ru C2 C1 C6 53.3(6)
C3 C2 C1 C10 -177.3(8)
Ru C2 C1 C10 -124.6(8)
C3 C2 C1 Ru -52.7(7)
C5 Ru C1 C6 -29.2(5)
N1 Ru C1 C6 48.0(6)
C3 Ru C1 C6 -103.5(6)
C4 Ru C1 C6 -65.8(5)
C2 Ru C1 C6 -130.7(7)
Cl2 Ru C1 C6 135.9(5)
Cl1 Ru C1 C6 -141.6(5)
C5 Ru C1 C2 101.5(5)
N1 Ru C1 C2 178.8(4)
C3 Ru C1 C2 27.3(5)
C4 Ru C1 C2 64.9(5)
C6 Ru C1 C2 130.7(7)
Cl2 Ru C1 C2 -93.3(5)
Cl1 Ru C1 C2 -10.9(8)
C5 Ru C1 C10 -143.8(10)
N1 Ru C1 C10 -66.5(10)
C3 Ru C1 C10 142.0(10)
C4 Ru C1 C10 179.6(9)
C6 Ru C1 C10 -114.5(11)
C2 Ru C1 C10 114.7(11)
Cl2 Ru C1 C10 21.4(9)
Cl1 Ru C1 C10 103.8(9)
